data_1563852
loop_
_publ_author_name
'Xiong, Gang'
'Qi, Dan'
'He, Yongke'
'You, Lixin'
'Ren, Baoyi'
'Sun, Yaguang'

_publ_section_title
;
 Lanthanide contraction and anion-controlled structure diversity in two
 types of novel 3d-4f heterometallic coordination polymers: Crystal
 structure and magnetic properties
;
_journal_name_full 'Inorganica Chimica Acta'
_journal_page_first 299
_journal_page_last 304
_journal_paper_doi 10.1016/j.ica.2018.08.044
_journal_volume 483
_journal_year 2018
_chemical_formula_moiety '0.25(C144 H96 Br4 Cu8 N24 O48 Sm4), 2(C4 H9 N O), 2(C2 H8 N)'
_chemical_formula_sum 'C48 H58 Br Cu2 N10 O14 Sm'
_chemical_formula_weight 1356.38
_space_group_crystal_system monoclinic
_space_group_IT_number 15
_space_group_name_Hall '-I 2ya'
_space_group_name_H-M_alt 'I 1 2/a 1'
_atom_sites_solution_hydrogens geom
_atom_sites_solution_primary direct
_cell_angle_alpha 90
_cell_angle_beta 101.681(13)
_cell_angle_gamma 90
_cell_formula_units_Z 4
_cell_length_a 18.971(3)
_cell_length_b 15.5933(16)
_cell_length_c 19.549(3)
_cell_measurement_reflns_used 5298
_cell_measurement_temperature 293
_cell_measurement_theta_max 27.5
_cell_measurement_theta_min 3.1
_cell_volume 5663.2(14)
_computing_cell_refinement
;
CrystalClear-SM Expert 2.0 r1 (Rigaku, 2009)
;
_computing_data_collection
;
CrystalClear-SM Expert 2.0 r1 (Rigaku, 2009)
;
_computing_data_reduction
;
CrystalClear-SM Expert 2.0 r1 (Rigaku, 2009)
;
_computing_molecular_graphics 'Olex2 (Dolomanov et al., 2009)'
_computing_publication_material 'Olex2 (Dolomanov et al., 2009)'
_computing_structure_refinement 'ShelXL (Sheldrick, 2015)'
_computing_structure_solution 'ShelXS (Sheldrick, 2008)'
_diffrn_ambient_temperature 293.0
_diffrn_detector_area_resol_mean 13.6612
_diffrn_measured_fraction_theta_full 0.975
_diffrn_measured_fraction_theta_max 0.975
_diffrn_measurement_details
;
scan:
	Number of images: 180
	           Slice: -60.0000 - 120.0000
	     Image width: 1.0000
	        Exp time: 16.0000
	   Rotation axis: Omega
	           Omega: 0.0000
	             Chi: 54.0000
	             Phi: 0.0000
	             XTD: 50.2296
	          2theta: 29.8349
scan:
	Number of images: 180
	           Slice: -60.0000 - 120.0000
	     Image width: 1.0000
	        Exp time: 16.0000
	   Rotation axis: Omega
	           Omega: 0.0000
	             Chi: 54.0000
	             Phi: 120.0000
	             XTD: 50.2296
	          2theta: 29.8349
scan:
	Number of images: 180
	           Slice: -60.0000 - 120.0000
	     Image width: 1.0000
	        Exp time: 16.0000
	   Rotation axis: Omega
	           Omega: 0.0000
	             Chi: 54.0000
	             Phi: 240.0000
	             XTD: 50.2296
	          2theta: 29.8349
;
_diffrn_measurement_device
;
XtaLABmini: Fixed Chi 2 circle
;
_diffrn_measurement_device_type 'Rigaku Mercury375R (2x2 bin mode)'
_diffrn_measurement_method 'profile data from \w-scans'
_diffrn_measurement_specimen_support Fiber
_diffrn_radiation_type MoK\a
_diffrn_radiation_wavelength 0.71073
_diffrn_reflns_av_R_equivalents 0.0684
_diffrn_reflns_av_unetI/netI 0.0555
_diffrn_reflns_Laue_measured_fraction_full 0.975
_diffrn_reflns_Laue_measured_fraction_max 0.975
_diffrn_reflns_limit_h_max 22
_diffrn_reflns_limit_h_min -20
_diffrn_reflns_limit_k_max 18
_diffrn_reflns_limit_k_min -18
_diffrn_reflns_limit_l_max 23
_diffrn_reflns_limit_l_min -23
_diffrn_reflns_number 18022
_diffrn_reflns_point_group_measured_fraction_full 0.975
_diffrn_reflns_point_group_measured_fraction_max 0.975
_diffrn_reflns_theta_full 25.009
_diffrn_reflns_theta_max 25.009
_diffrn_reflns_theta_min 3.104
_exptl_absorpt_coefficient_mu 2.543
_exptl_absorpt_correction_T_max 1.000
_exptl_absorpt_correction_T_min 0.629
_exptl_absorpt_correction_type multi-scan
_exptl_crystal_colour Colorless
_exptl_crystal_density_diffrn 1.591
_exptl_crystal_density_method 'not measured'
_exptl_crystal_description Prism
_exptl_crystal_F_000 2732
_exptl_crystal_size_max 0.2
_exptl_crystal_size_mid 0.2
_exptl_crystal_size_min 0.2
_refine_diff_density_max 1.119
_refine_diff_density_min -2.398
_refine_diff_density_rms 0.116
_refine_ls_extinction_coef 0.00015(5)
_refine_ls_extinction_expression Fc^*^=kFc[1+0.001xFc^2^\l^3^/sin(2\q)]^-1/4^
_refine_ls_extinction_method 'SHELXL-2016/6 (Sheldrick 2016)'
_refine_ls_goodness_of_fit_ref 1.026
_refine_ls_hydrogen_treatment constr
_refine_ls_matrix_type full
_refine_ls_number_parameters 351
_refine_ls_number_reflns 4868
_refine_ls_number_restraints 0
_refine_ls_restrained_S_all 1.026
_refine_ls_R_factor_all 0.0956
_refine_ls_R_factor_gt 0.0468
_refine_ls_shift/su_max 0.001
_refine_ls_shift/su_mean 0.000
_refine_ls_structure_factor_coef Fsqd
_refine_ls_weighting_details 'w=1/[\s^2^(Fo^2^)+(0.0100P)^2^+50.0000P] where P=(Fo^2^+2Fc^2^)/3'
_refine_ls_weighting_scheme calc
_refine_ls_wR_factor_gt 0.0947
_refine_ls_wR_factor_ref 0.1379
_reflns_Friedel_coverage 0.000
_reflns_Friedel_fraction_full .
_reflns_Friedel_fraction_max .
_reflns_number_gt 3261
_reflns_number_total 4868
_reflns_threshold_expression 'I > 2\s(I)'
_cod_data_source_file 1.cif
_cod_data_source_block 1
_cod_depositor_comments
;
The following automatic conversions were performed:

data item '_exptl_absorpt_correction_type' value 'Multi-scan' was
changed to 'multi-scan' in accordance with the built-in table derived
from the CIF Core dictionary named 'cif_core.dic' version 2.4.5 last
updated on 2014-11-21.

Automatic conversion script
Id: cif_fix_values 8369 2020-08-20 11:38:08Z andrius 
;
_cod_database_code 1563852
_shelx_space_group_comment
;
The symmetry employed for this shelxl refinement is uniquely defined
by the following loop, which should always be used as a source of
symmetry information in preference to the above space-group names.
They are only intended as comments.
;
_olex2_refinement_description
;
1. Fixed Uiso
 At 1.2 times of:
  All C(H) groups, All N(H,H) groups
 At 1.5 times of:
  All C(H,H,H) groups
2.a Secondary CH2 refined with riding coordinates:
 N5(H5A,H5B)
2.b Aromatic/amide H refined with riding coordinates:
 C1(H1), C2(H2), C3(H3), C5(H5), C8(H8), C9(H9), C11(H11), C12(H12), C13(H13),
 C14(H14), C16(H16), C18(H18)
2.c Idealised Me refined as rotating group:
 C19(H19A,H19B,H19C), C20(H20A,H20B,H20C), C22(H22A,H22B,H22C), C23(H23A,H23B,
 H23C), C24(H24A,H24B,H24C)
;
_olex2_submission_special_instructions 'No special instructions were received'

loop_
_space_group_symop_operation_xyz
'x, y, z'
'-x+1/2, y, -z'
'x+1/2, y+1/2, z+1/2'
'-x+1, y+1/2, -z+1/2'
'-x, -y, -z'
'x-1/2, -y, z'
'-x+1/2, -y+1/2, -z+1/2'
'x, -y+1/2, z+1/2'

loop_
_atom_site_label
_atom_site_type_symbol
_atom_site_fract_x
_atom_site_fract_y
_atom_site_fract_z
_atom_site_U_iso_or_equiv
_atom_site_adp_type
_atom_site_occupancy
_atom_site_site_symmetry_order
_atom_site_calc_flag
_atom_site_refinement_flags_posn
_atom_site_refinement_flags_adp
_atom_site_refinement_flags_occupancy
_atom_site_disorder_assembly
_atom_site_disorder_group
Sm1 Sm -0.250000 -0.40773(4) 0.000000 0.0760(2) Uani 1 2 d S T P . .
Br3 Br 0.000000 0.000000 0.000000 0.1086(5) Uani 1 2 d S T P . .
Cu1 Cu -0.07696(7) 0.07790(7) 0.07959(6) 0.0879(4) Uani 1 1 d . . . . .
O1 O -0.2795(3) -0.2985(3) 0.0705(3) 0.0847(16) Uani 1 1 d . . . . .
O2 O -0.1695(4) 0.4956(4) -0.0329(3) 0.0934(17) Uani 1 1 d . . . . .
O3 O 0.1225(3) 0.1311(4) 0.4266(3) 0.0878(16) Uani 1 1 d . . . . .
O4 O -0.0695(4) 0.4835(4) -0.0743(3) 0.103(2) Uani 1 1 d . . . . .
O5 O -0.3517(4) -0.2119(4) 0.1133(4) 0.130(3) Uani 1 1 d . . . . .
O6 O 0.1927(4) 0.0414(4) 0.3823(3) 0.0956(18) Uani 1 1 d . . . . .
N1 N -0.1499(4) -0.0154(4) 0.0848(4) 0.085(2) Uani 1 1 d . . . . .
N2 N -0.0106(4) 0.0847(4) 0.1775(3) 0.085(2) Uani 1 1 d . . . . .
N3 N -0.0859(4) 0.1990(4) 0.0440(4) 0.087(2) Uani 1 1 d . . . . .
C1 C 0.0116(5) 0.1009(6) 0.3009(5) 0.089(3) Uani 1 1 d . . . . .
H1 H -0.007469 0.111247 0.340408 0.107 Uiso 1 1 calc R . . . .
C2 C -0.1496(5) 0.3338(6) 0.0284(5) 0.089(2) Uani 1 1 d . . . . .
H2 H -0.188639 0.366241 0.035550 0.106 Uiso 1 1 calc R . . . .
C3 C -0.1411(6) 0.2497(6) 0.0524(5) 0.096(3) Uani 1 1 d . . . . .
H3 H -0.175358 0.227272 0.075429 0.116 Uiso 1 1 calc R . . . .
C4 C -0.2971(6) -0.2262(6) 0.0904(5) 0.091(3) Uani 1 1 d . . . . .
C5 C 0.0611(7) 0.0747(7) 0.1840(5) 0.111(3) Uani 1 1 d . . . . .
H5 H 0.079261 0.067295 0.143658 0.133 Uiso 1 1 calc R . . . .
C6 C 0.1374(5) 0.0872(5) 0.3776(4) 0.077(2) Uani 1 1 d . . . . .
C7 C -0.1125(6) 0.4571(5) -0.0397(5) 0.087(3) Uani 1 1 d . . . . .
C8 C -0.2667(5) -0.0680(5) 0.0899(5) 0.091(3) Uani 1 1 d . . . . .
H8 H -0.314255 -0.055830 0.092018 0.109 Uiso 1 1 calc R . . . .
C9 C -0.1268(5) -0.0980(5) 0.0857(5) 0.092(3) Uani 1 1 d . . . . .
H9 H -0.078818 -0.108255 0.084483 0.111 Uiso 1 1 calc R . . . .
C10 C -0.2434(5) -0.1528(5) 0.0899(4) 0.083(2) Uani 1 1 d . . . . .
C11 C -0.0362(5) 0.2354(5) 0.0139(4) 0.086(2) Uani 1 1 d . . . . .
H11 H 0.003906 0.203266 0.009620 0.104 Uiso 1 1 calc R . . . .
C12 C -0.0338(5) 0.0981(6) 0.2356(5) 0.093(3) Uani 1 1 d . . . . .
H12 H -0.082840 0.105965 0.232867 0.112 Uiso 1 1 calc R . . . .
C13 C -0.2186(5) -0.0022(6) 0.0869(5) 0.091(3) Uani 1 1 d . . . . .
H13 H -0.235136 0.054041 0.086290 0.110 Uiso 1 1 calc R . . . .
C14 C -0.0415(5) 0.3191(5) -0.0114(4) 0.086(2) Uani 1 1 d . . . . .
H14 H -0.005405 0.341391 -0.032124 0.104 Uiso 1 1 calc R . . . .
C15 C -0.0998(5) 0.3689(5) -0.0060(4) 0.079(2) Uani 1 1 d . . . . .
C16 C 0.1087(5) 0.0749(7) 0.2473(5) 0.102(3) Uani 1 1 d . . . . .
H16 H 0.157446 0.065757 0.249140 0.122 Uiso 1 1 calc R . . . .
C17 C 0.0839(5) 0.0887(5) 0.3078(4) 0.074(2) Uani 1 1 d . . . . .
C18 C -0.1711(5) -0.1667(6) 0.0882(5) 0.090(3) Uani 1 1 d . . . . .
H18 H -0.153113 -0.222208 0.088848 0.108 Uiso 1 1 calc R . . . .
O7 O -0.2167(4) 0.1487(5) 0.1949(4) 0.120(2) Uani 1 1 d . . . . .
N4 N -0.3287(6) 0.1472(6) 0.2151(5) 0.114(3) Uani 1 1 d . . . . .
C19 C -0.3600(7) 0.1575(8) 0.1396(6) 0.139(4) Uani 1 1 d . . . . .
H19A H -0.378449 0.103339 0.120519 0.209 Uiso 1 1 calc GR . . . .
H19B H -0.323448 0.177068 0.115829 0.209 Uiso 1 1 calc GR . . . .
H19C H -0.398391 0.198647 0.133695 0.209 Uiso 1 1 calc GR . . . .
C20 C -0.3794(6) 0.1533(8) 0.2622(6) 0.143(5) Uani 1 1 d . . . . .
H20A H -0.426514 0.136492 0.237759 0.215 Uiso 1 1 calc GR . . . .
H20B H -0.380952 0.211289 0.278278 0.215 Uiso 1 1 calc GR . . . .
H20C H -0.364155 0.115984 0.301500 0.215 Uiso 1 1 calc GR . . . .
C21 C -0.2582(6) 0.1436(6) 0.2364(6) 0.101(3) Uani 1 1 d . . . . .
C22 C -0.2303(6) 0.1340(7) 0.3149(5) 0.121(4) Uani 1 1 d . . . . .
H22A H -0.179175 0.125016 0.324043 0.182 Uiso 1 1 calc GR . . . .
H22B H -0.253238 0.085743 0.331750 0.182 Uiso 1 1 calc GR . . . .
H22C H -0.240921 0.185071 0.338233 0.182 Uiso 1 1 calc GR . . . .
N5 N 0.1068(5) 0.3726(5) 0.1536(4) 0.100(2) Uani 1 1 d . . . . .
H5A H 0.118255 0.327122 0.130589 0.120 Uiso 1 1 calc R . . . .
H5B H 0.095452 0.415128 0.123031 0.120 Uiso 1 1 calc R . . . .
C23 C 0.1702(6) 0.3981(8) 0.2068(6) 0.127(4) Uani 1 1 d . . . . .
H23A H 0.208930 0.413272 0.184264 0.190 Uiso 1 1 calc GR . . . .
H23B H 0.184769 0.351185 0.238262 0.190 Uiso 1 1 calc GR . . . .
H23C H 0.158062 0.446550 0.232487 0.190 Uiso 1 1 calc GR . . . .
C24 C 0.0430(6) 0.3514(7) 0.1832(6) 0.130(4) Uani 1 1 d . . . . .
H24A H 0.004960 0.331262 0.146727 0.194 Uiso 1 1 calc GR . . . .
H24B H 0.027330 0.401784 0.204174 0.194 Uiso 1 1 calc GR . . . .
H24C H 0.055448 0.307576 0.218060 0.194 Uiso 1 1 calc GR . . . .

loop_
_atom_site_aniso_label
_atom_site_aniso_U_11
_atom_site_aniso_U_22
_atom_site_aniso_U_33
_atom_site_aniso_U_23
_atom_site_aniso_U_13
_atom_site_aniso_U_12
Sm1 0.1073(5) 0.0605(3) 0.0712(4) 0.000 0.0441(3) 0.000
Br3 0.1511(14) 0.0878(9) 0.1029(10) -0.0041(8) 0.0636(10) 0.0054(9)
Cu1 0.1185(9) 0.0697(6) 0.0818(7) 0.0024(5) 0.0351(6) -0.0066(6)
O1 0.104(4) 0.073(3) 0.087(4) -0.019(3) 0.043(3) -0.007(3)
O2 0.120(5) 0.073(3) 0.093(4) 0.001(3) 0.035(4) 0.014(3)
O3 0.115(5) 0.077(3) 0.078(4) -0.003(3) 0.036(3) 0.007(3)
O4 0.136(5) 0.085(4) 0.103(5) 0.020(4) 0.057(4) 0.016(4)
O5 0.151(6) 0.079(4) 0.191(8) -0.020(4) 0.110(6) -0.010(4)
O6 0.114(5) 0.094(4) 0.084(4) -0.011(3) 0.033(3) 0.019(4)
N1 0.108(5) 0.071(4) 0.086(5) -0.004(4) 0.042(4) -0.003(4)
N2 0.109(6) 0.084(5) 0.074(4) 0.004(4) 0.046(4) -0.001(4)
N3 0.124(6) 0.069(4) 0.078(4) 0.001(3) 0.042(4) 0.003(4)
C1 0.088(6) 0.111(7) 0.077(5) -0.006(5) 0.038(5) 0.004(5)
C2 0.104(6) 0.078(5) 0.094(6) 0.003(5) 0.044(5) 0.011(5)
C3 0.124(8) 0.080(6) 0.101(7) 0.012(5) 0.062(6) 0.008(5)
C4 0.123(8) 0.071(5) 0.094(6) -0.008(5) 0.060(6) -0.002(5)
C5 0.140(9) 0.130(9) 0.079(6) -0.004(6) 0.060(7) 0.001(7)
C6 0.083(5) 0.076(5) 0.080(5) -0.002(4) 0.034(4) -0.005(4)
C7 0.122(7) 0.070(5) 0.078(6) 0.001(4) 0.045(5) 0.013(5)
C8 0.113(7) 0.073(5) 0.102(7) -0.009(5) 0.055(6) -0.007(5)
C9 0.107(7) 0.069(5) 0.107(7) 0.000(5) 0.036(6) -0.003(5)
C10 0.126(7) 0.066(5) 0.067(5) -0.007(4) 0.044(5) -0.005(5)
C11 0.106(7) 0.076(5) 0.087(6) 0.009(5) 0.041(5) 0.016(5)
C12 0.090(6) 0.120(7) 0.073(5) -0.004(5) 0.023(5) 0.004(5)
C13 0.121(8) 0.067(5) 0.099(6) -0.006(5) 0.056(6) 0.005(5)
C14 0.118(7) 0.072(5) 0.080(5) 0.008(4) 0.047(5) 0.007(5)
C15 0.110(6) 0.065(4) 0.074(5) -0.001(4) 0.046(5) 0.011(4)
C16 0.092(6) 0.148(9) 0.069(5) -0.009(6) 0.026(5) 0.009(6)
C17 0.084(5) 0.076(5) 0.067(5) 0.000(4) 0.026(4) -0.003(4)
C18 0.110(7) 0.067(5) 0.103(7) 0.001(5) 0.046(6) 0.005(5)
O7 0.122(6) 0.137(6) 0.117(5) -0.017(5) 0.061(5) 0.001(5)
N4 0.130(8) 0.101(6) 0.125(8) -0.010(5) 0.056(7) -0.005(6)
C19 0.171(12) 0.139(10) 0.104(9) 0.003(8) 0.019(8) 0.000(9)
C20 0.139(10) 0.150(11) 0.162(11) -0.002(9) 0.083(9) 0.005(9)
C21 0.102(7) 0.082(6) 0.126(9) -0.009(6) 0.038(7) -0.005(6)
C22 0.154(10) 0.108(8) 0.106(8) 0.018(7) 0.037(7) 0.002(7)
N5 0.135(7) 0.082(5) 0.099(6) 0.012(4) 0.061(5) 0.017(5)
C23 0.137(10) 0.143(10) 0.108(8) 0.004(8) 0.042(8) -0.003(8)
C24 0.160(10) 0.115(8) 0.140(10) 0.004(7) 0.092(9) -0.005(8)

loop_
_atom_type_symbol
_atom_type_description
_atom_type_scat_dispersion_real
_atom_type_scat_dispersion_imag
_atom_type_scat_source
C C 0.0033 0.0016 'International Tables Vol C Tables 4.2.6.8 and 6.1.1.4'
H H 0.0000 0.0000 'International Tables Vol C Tables 4.2.6.8 and 6.1.1.4'
Br Br -0.2901 2.4595 'International Tables Vol C Tables 4.2.6.8 and 6.1.1.4'
Cu Cu 0.3201 1.2651 'International Tables Vol C Tables 4.2.6.8 and 6.1.1.4'
N N 0.0061 0.0033 'International Tables Vol C Tables 4.2.6.8 and 6.1.1.4'
O O 0.0106 0.0060 'International Tables Vol C Tables 4.2.6.8 and 6.1.1.4'
Sm Sm -0.1638 3.4418 'International Tables Vol C Tables 4.2.6.8 and 6.1.1.4'

loop_
_geom_angle_atom_site_label_1
_geom_angle_atom_site_label_2
_geom_angle_atom_site_label_3
_geom_angle
_geom_angle_site_symmetry_1
_geom_angle_site_symmetry_3
O1 Sm1 O1 86.0(3) 2_455 .
O1 Sm1 O3 79.20(19) . 4_445
O1 Sm1 O3 81.32(19) . 3_444
O1 Sm1 O3 79.20(19) 2_455 3_444
O1 Sm1 O3 81.32(19) 2_455 4_445
O1 Sm1 O6 78.3(2) . 4_445
O1 Sm1 O6 132.3(2) . 3_444
O1 Sm1 O6 132.3(2) 2_455 4_445
O1 Sm1 O6 78.3(2) 2_455 3_444
O1 Sm1 C6 106.6(2) 2_455 4_445
O1 Sm1 C6 106.6(2) . 3_444
O1 Sm1 C6 75.8(2) 2_455 3_444
O1 Sm1 C6 75.8(2) . 4_445
O2 Sm1 O1 93.49(19) 2_445 .
O2 Sm1 O1 93.49(19) 1_545 2_455
O2 Sm1 O1 152.5(2) 1_545 .
O2 Sm1 O1 152.5(2) 2_445 2_455
O2 Sm1 O2 99.2(3) 2_445 1_545
O2 Sm1 O3 125.66(19) 1_545 3_444
O2 Sm1 O3 73.5(2) 1_545 4_445
O2 Sm1 O3 125.66(19) 2_445 4_445
O2 Sm1 O3 73.5(2) 2_445 3_444
O2 Sm1 O6 74.0(2) 2_445 4_445
O2 Sm1 O6 74.0(2) 1_545 3_444
O2 Sm1 O6 81.9(2) 1_545 4_445
O2 Sm1 O6 81.9(2) 2_445 3_444
O2 Sm1 C6 99.9(2) 1_545 3_444
O2 Sm1 C6 99.9(2) 2_445 4_445
O2 Sm1 C6 78.1(2) 1_545 4_445
O2 Sm1 C6 78.1(2) 2_445 3_444
O3 Sm1 O3 153.3(2) 4_445 3_444
O3 Sm1 C6 25.94(19) 4_445 4_445
O3 Sm1 C6 155.77(19) 4_445 3_444
O3 Sm1 C6 155.77(19) 3_444 4_445
O3 Sm1 C6 25.94(19) 3_444 3_444
O6 Sm1 O3 51.73(18) 3_444 3_444
O6 Sm1 O3 51.73(18) 4_445 4_445
O6 Sm1 O3 140.17(19) 4_445 3_444
O6 Sm1 O3 140.17(19) 3_444 4_445
O6 Sm1 O6 142.5(3) 3_444 4_445
O6 Sm1 C6 151.9(2) 4_445 3_444
O6 Sm1 C6 25.89(19) 4_445 4_445
O6 Sm1 C6 25.89(19) 3_444 3_444
O6 Sm1 C6 151.9(2) 3_444 4_445
C6 Sm1 C6 176.9(3) 3_444 4_445
Cu1 Br3 Cu1 180.0 5 .
N1 Cu1 Br3 99.4(2) . .
N1 Cu1 N2 106.5(3) . .
N2 Cu1 Br3 105.3(2) . .
N3 Cu1 Br3 104.3(2) . .
N3 Cu1 N1 133.1(3) . .
N3 Cu1 N2 105.3(3) . .
C4 O1 Sm1 161.4(6) . .
C7 O2 Sm1 163.3(6) . 1_565
C6 O3 Sm1 88.1(5) . 3
C6 O6 Sm1 95.1(5) . 3
C9 N1 Cu1 117.4(6) . .
C13 N1 Cu1 125.1(6) . .
C13 N1 C9 117.5(8) . .
C5 N2 Cu1 119.7(6) . .
C12 N2 Cu1 124.0(7) . .
C12 N2 C5 116.3(8) . .
C3 N3 Cu1 121.5(6) . .
C11 N3 Cu1 122.3(6) . .
C11 N3 C3 116.1(7) . .
C12 C1 H1 119.7 . .
C17 C1 H1 119.7 . .
C17 C1 C12 120.6(8) . .
C3 C2 H2 120.2 . .
C15 C2 H2 120.2 . .
C15 C2 C3 119.7(8) . .
N3 C3 C2 123.4(8) . .
N3 C3 H3 118.3 . .
C2 C3 H3 118.3 . .
O1 C4 C10 116.6(8) . .
O5 C4 O1 124.7(9) . .
O5 C4 C10 118.5(8) . .
N2 C5 H5 118.3 . .
N2 C5 C16 123.4(8) . .
C16 C5 H5 118.3 . .
O3 C6 Sm1 66.0(5) . 3
O3 C6 O6 124.5(8) . .
O3 C6 C17 117.6(8) . .
O6 C6 Sm1 59.0(5) . 3
O6 C6 C17 117.8(7) . .
C17 C6 Sm1 173.3(5) . 3
O2 C7 C15 116.5(8) . .
O4 C7 O2 125.0(8) . .
O4 C7 C15 118.4(8) . .
C10 C8 H8 120.3 . .
C13 C8 H8 120.3 . .
C13 C8 C10 119.4(9) . .
N1 C9 H9 118.5 . .
N1 C9 C18 123.0(9) . .
C18 C9 H9 118.5 . .
C8 C10 C4 119.7(9) . .
C8 C10 C18 117.4(8) . .
C18 C10 C4 122.8(8) . .
N3 C11 H11 118.3 . .
N3 C11 C14 123.3(8) . .
C14 C11 H11 118.3 . .
N2 C12 C1 123.1(9) . .
N2 C12 H12 118.4 . .
C1 C12 H12 118.4 . .
N1 C13 C8 123.1(8) . .
N1 C13 H13 118.4 . .
C8 C13 H13 118.4 . .
C11 C14 H14 119.9 . .
C15 C14 C11 120.2(8) . .
C15 C14 H14 119.9 . .
C2 C15 C7 120.3(8) . .
C14 C15 C2 117.1(8) . .
C14 C15 C7 122.5(8) . .
C5 C16 H16 120.1 . .
C17 C16 C5 119.8(9) . .
C17 C16 H16 120.1 . .
C1 C17 C6 124.2(7) . .
C1 C17 C16 116.7(8) . .
C16 C17 C6 119.1(8) . .
C9 C18 C10 119.5(8) . .
C9 C18 H18 120.2 . .
C10 C18 H18 120.2 . .
C20 N4 C19 115.9(10) . .
C21 N4 C19 119.6(10) . .
C21 N4 C20 124.0(11) . .
N4 C19 H19A 109.5 . .
N4 C19 H19B 109.5 . .
N4 C19 H19C 109.5 . .
H19A C19 H19B 109.5 . .
H19A C19 H19C 109.5 . .
H19B C19 H19C 109.5 . .
N4 C20 H20A 109.5 . .
N4 C20 H20B 109.5 . .
N4 C20 H20C 109.5 . .
H20A C20 H20B 109.5 . .
H20A C20 H20C 109.5 . .
H20B C20 H20C 109.5 . .
O7 C21 N4 121.9(11) . .
O7 C21 C22 121.8(11) . .
N4 C21 C22 116.3(10) . .
C21 C22 H22A 109.5 . .
C21 C22 H22B 109.5 . .
C21 C22 H22C 109.5 . .
H22A C22 H22B 109.5 . .
H22A C22 H22C 109.5 . .
H22B C22 H22C 109.5 . .
H5A N5 H5B 107.7 . .
C23 N5 H5A 108.9 . .
C23 N5 H5B 108.9 . .
C23 N5 C24 113.5(8) . .
C24 N5 H5A 108.9 . .
C24 N5 H5B 108.9 . .
N5 C23 H23A 109.5 . .
N5 C23 H23B 109.5 . .
N5 C23 H23C 109.5 . .
H23A C23 H23B 109.5 . .
H23A C23 H23C 109.5 . .
H23B C23 H23C 109.5 . .
N5 C24 H24A 109.5 . .
N5 C24 H24B 109.5 . .
N5 C24 H24C 109.5 . .
H24A C24 H24B 109.5 . .
H24A C24 H24C 109.5 . .
H24B C24 H24C 109.5 . .

loop_
_geom_bond_atom_site_label_1
_geom_bond_atom_site_label_2
_geom_bond_distance
_geom_bond_site_symmetry_2
Sm1 O1 2.329(5) 2_455
Sm1 O1 2.329(5) .
Sm1 O2 2.327(6) 2_445
Sm1 O2 2.327(6) 1_545
Sm1 O3 2.620(6) 4_445
Sm1 O3 2.620(6) 3_444
Sm1 O6 2.468(6) 4_445
Sm1 O6 2.468(6) 3_444
Sm1 C6 2.868(9) 4_445
Sm1 C6 2.868(9) 3_444
Br3 Cu1 2.6358(11) 5
Br3 Cu1 2.6359(11) .
Cu1 N1 2.024(7) .
Cu1 N2 2.069(8) .
Cu1 N3 2.008(7) .
O1 C4 1.260(9) .
O2 C7 1.268(10) .
O3 C6 1.255(9) .
O4 C7 1.232(10) .
O5 C4 1.229(10) .
O6 C6 1.257(9) .
N1 C9 1.359(10) .
N1 C13 1.329(11) .
N2 C5 1.348(12) .
N2 C12 1.317(10) .
N3 C3 1.349(10) .
N3 C11 1.335(10) .
C1 H1 0.9300 .
C1 C12 1.388(11) .
C1 C17 1.364(10) .
C2 H2 0.9300 .
C2 C3 1.391(11) .
C2 C15 1.379(11) .
C3 H3 0.9300 .
C4 C10 1.533(12) .
C5 H5 0.9300 .
C5 C16 1.376(13) .
C6 C17 1.528(11) .
C7 C15 1.522(11) .
C8 H8 0.9300 .
C8 C10 1.395(11) .
C8 C13 1.383(11) .
C9 H9 0.9300 .
C9 C18 1.368(11) .
C10 C18 1.395(11) .
C11 H11 0.9300 .
C11 C14 1.393(11) .
C12 H12 0.9300 .
C13 H13 0.9300 .
C14 H14 0.9300 .
C14 C15 1.373(11) .
C16 H16 0.9300 .
C16 C17 1.374(11) .
C18 H18 0.9300 .
O7 C21 1.241(11) .
N4 C19 1.484(13) .
N4 C20 1.463(12) .
N4 C21 1.319(12) .
C19 H19A 0.9600 .
C19 H19B 0.9600 .
C19 H19C 0.9600 .
C20 H20A 0.9600 .
C20 H20B 0.9600 .
C20 H20C 0.9600 .
C21 C22 1.526(14) .
C22 H22A 0.9600 .
C22 H22B 0.9600 .
C22 H22C 0.9600 .
N5 H5A 0.8900 .
N5 H5B 0.8900 .
N5 C23 1.476(12) .
N5 C24 1.480(11) .
C23 H23A 0.9600 .
C23 H23B 0.9600 .
C23 H23C 0.9600 .
C24 H24A 0.9600 .
C24 H24B 0.9600 .
C24 H24C 0.9600 .

loop_
_geom_torsion_atom_site_label_1
_geom_torsion_atom_site_label_2
_geom_torsion_atom_site_label_3
_geom_torsion_atom_site_label_4
_geom_torsion
_geom_torsion_site_symmetry_1
_geom_torsion_site_symmetry_2
_geom_torsion_site_symmetry_3
_geom_torsion_site_symmetry_4
Sm1 O1 C4 O5 119.4(16) . . . .
Sm1 O1 C4 C10 -65(2) . . . .
Sm1 O2 C7 O4 -73(2) 1_565 . . .
Sm1 O2 C7 C15 111.3(19) 1_565 . . .
Sm1 O3 C6 O6 7.3(8) 3 . . .
Sm1 O3 C6 C17 -173.6(6) 3 . . .
Sm1 O6 C6 O3 -7.7(9) 3 . . .
Sm1 O6 C6 C17 173.2(6) 3 . . .
Cu1 N1 C9 C18 -179.2(7) . . . .
Cu1 N1 C13 C8 179.5(7) . . . .
Cu1 N2 C5 C16 -177.3(8) . . . .
Cu1 N2 C12 C1 178.8(7) . . . .
Cu1 N3 C3 C2 -179.7(7) . . . .
Cu1 N3 C11 C14 179.6(7) . . . .
O1 C4 C10 C8 160.3(8) . . . .
O1 C4 C10 C18 -18.6(13) . . . .
O2 C7 C15 C2 1.4(13) . . . .
O2 C7 C15 C14 177.8(8) . . . .
O3 C6 C17 C1 -29.4(12) . . . .
O3 C6 C17 C16 152.2(8) . . . .
O4 C7 C15 C2 -174.8(9) . . . .
O4 C7 C15 C14 1.6(14) . . . .
O5 C4 C10 C8 -23.4(14) . . . .
O5 C4 C10 C18 157.6(9) . . . .
O6 C6 C17 C1 149.7(9) . . . .
O6 C6 C17 C16 -28.6(12) . . . .
N1 C9 C18 C10 0.1(15) . . . .
N2 C5 C16 C17 -2.3(17) . . . .
N3 C11 C14 C15 0.2(14) . . . .
C3 N3 C11 C14 -3.4(13) . . . .
C3 C2 C15 C7 173.1(8) . . . .
C3 C2 C15 C14 -3.4(14) . . . .
C4 C10 C18 C9 178.0(8) . . . .
C5 N2 C12 C1 -0.8(14) . . . .
C5 C16 C17 C1 0.5(15) . . . .
C5 C16 C17 C6 179.0(9) . . . .
C8 C10 C18 C9 -1.0(13) . . . .
C9 N1 C13 C8 0.0(14) . . . .
C10 C8 C13 N1 -0.9(14) . . . .
C11 N3 C3 C2 3.3(14) . . . .
C11 C14 C15 C2 3.3(13) . . . .
C11 C14 C15 C7 -173.1(8) . . . .
C12 N2 C5 C16 2.3(15) . . . .
C12 C1 C17 C6 -177.5(8) . . . .
C12 C1 C17 C16 0.9(14) . . . .
C13 N1 C9 C18 0.4(14) . . . .
C13 C8 C10 C4 -177.6(8) . . . .
C13 C8 C10 C18 1.4(13) . . . .
C15 C2 C3 N3 0.1(15) . . . .
C17 C1 C12 N2 -0.8(15) . . . .
C19 N4 C21 O7 0.2(16) . . . .
C19 N4 C21 C22 179.4(9) . . . .
C20 N4 C21 O7 -171.3(10) . . . .
C20 N4 C21 C22 7.8(15) . . . .

_cod_database_fobs_code 1563852
